data_7015877
loop_
_publ_author_name
'Eckenhoff, William T.'
'Pintauer, Tomislav'

_publ_section_title
;
 Atom transfer radical addition (ATRA) catalyzed by copper complexes
 with tris[2-(dimethylamino)ethyl]amine (Me6TREN) ligand in the
 presence of free-radical diazo initiator AIBN.
;
_journal_issue 18
_journal_name_full 'Dalton transactions (Cambridge, England : 2003)'
_journal_page_first 4909
_journal_page_last 4917
_journal_paper_doi 10.1039/c1dt10189g
_journal_volume 40
_journal_year 2011
_chemical_formula_moiety 'C10 H25 N3, 2(Cl)'
_chemical_formula_sum 'C10 H25 Cl2 N3'
_chemical_formula_weight 258.23
_chemical_name_systematic
;
4-(2-(dimethylammonio)ethyl)-1,1-dimethylpiperazinium chloride
;
_space_group_IT_number 29
_symmetry_cell_setting orthorhombic
_symmetry_space_group_name_Hall 'P 2c -2ac'
_symmetry_space_group_name_H-M 'P c a 21'
_atom_sites_solution_hydrogens geom
_atom_sites_solution_primary direct
_atom_sites_solution_secondary difmap
_audit_creation_method SHELXL-97
_cell_angle_alpha 90.00
_cell_angle_beta 90.00
_cell_angle_gamma 90.00
_cell_formula_units_Z 4
_cell_length_a 11.5195(6)
_cell_length_b 6.2653(3)
_cell_length_c 19.3532(9)
_cell_measurement_reflns_used 8546
_cell_measurement_temperature 150(2)
_cell_measurement_theta_max 31.676
_cell_measurement_theta_min 3.5375
_cell_volume 1396.78(12)
_computing_cell_refinement 'SAINT (Bruker, 1998)'
_computing_data_collection 'SMART (Bruker, 1998)'
_computing_data_reduction SAINT
_computing_molecular_graphics 'SHELXTL (Sheldrick, 2000)'
_computing_publication_material 'ORTEP-3 for Windows (Faruggia, 1997)'
_computing_structure_refinement 'SHELXL-97 (Sheldrick, 1997)'
_computing_structure_solution 'SHELXS-97 (Sheldrick, 1997)'
_diffrn_ambient_temperature 150(2)
_diffrn_measured_fraction_theta_full 0.989
_diffrn_measured_fraction_theta_max 0.989
_diffrn_measurement_device_type 'Bruker Smart ApexII'
_diffrn_measurement_method '\f and \w Scans'
_diffrn_radiation_monochromator graphite
_diffrn_radiation_source 'fine-focus sealed tube'
_diffrn_radiation_type MoK\a
_diffrn_radiation_wavelength 0.71073
_diffrn_reflns_av_R_equivalents 0.0312
_diffrn_reflns_av_sigmaI/netI 0.0255
_diffrn_reflns_limit_h_max 16
_diffrn_reflns_limit_h_min -16
_diffrn_reflns_limit_k_max 9
_diffrn_reflns_limit_k_min -9
_diffrn_reflns_limit_l_max 28
_diffrn_reflns_limit_l_min -28
_diffrn_reflns_number 22975
_diffrn_reflns_theta_full 31.88
_diffrn_reflns_theta_max 31.88
_diffrn_reflns_theta_min 3.25
_diffrn_standards_interval_count 0
_diffrn_standards_interval_time 0
_diffrn_standards_number 4710
_exptl_absorpt_coefficient_mu 0.443
_exptl_absorpt_correction_T_max 0.9600
_exptl_absorpt_correction_T_min 0.7993
_exptl_absorpt_correction_type multi-scan
_exptl_absorpt_process_details 'SADABS (Sheldrick, 2002)'
_exptl_crystal_colour colorless
_exptl_crystal_density_diffrn 1.228
_exptl_crystal_density_method 'not measured'
_exptl_crystal_description rhomboid
_exptl_crystal_F_000 560
_exptl_crystal_size_max 0.53
_exptl_crystal_size_mid 0.23
_exptl_crystal_size_min 0.09
_refine_diff_density_max 0.883
_refine_diff_density_min -0.257
_refine_diff_density_rms 0.075
_refine_ls_abs_structure_details 'Flack H D (1983), Acta Cryst. A39, 876-881'
_refine_ls_abs_structure_Flack 0.47(6)
_refine_ls_extinction_method none
_refine_ls_goodness_of_fit_ref 1.019
_refine_ls_hydrogen_treatment mixed
_refine_ls_matrix_type full
_refine_ls_number_parameters 144
_refine_ls_number_reflns 4710
_refine_ls_number_restraints 1
_refine_ls_restrained_S_all 1.018
_refine_ls_R_factor_all 0.0530
_refine_ls_R_factor_gt 0.0459
_refine_ls_shift/su_max 0.001
_refine_ls_shift/su_mean 0.000
_refine_ls_structure_factor_coef Fsqd
_refine_ls_weighting_details 'calc w=1/[\s^2^(Fo^2^)+(0.1000P)^2^+0.0000P] where P=(Fo^2^+2Fc^2^)/3'
_refine_ls_weighting_scheme calc
_refine_ls_wR_factor_gt 0.1240
_refine_ls_wR_factor_ref 0.1311
_reflns_number_gt 4230
_reflns_number_total 4710
_reflns_threshold_expression >2sigma(I)
_cod_data_source_file c1dt10189g.txt
_cod_data_source_block Piperazinium_Chloride
_cod_database_code 7015877

loop_
_symmetry_equiv_pos_as_xyz
'x, y, z'
'-x, -y, z+1/2'
'x+1/2, -y, z'
'-x+1/2, y, z+1/2'

loop_
_atom_site_label
_atom_site_type_symbol
_atom_site_fract_x
_atom_site_fract_y
_atom_site_fract_z
_atom_site_U_iso_or_equiv
_atom_site_adp_type
_atom_site_occupancy
_atom_site_symmetry_multiplicity
_atom_site_calc_flag
_atom_site_refinement_flags
_atom_site_disorder_assembly
_atom_site_disorder_group
Cl1 Cl 0.94547(4) 0.03883(7) 0.28214(3) 0.03322(12) Uani 1 1 d . . .
Cl2 Cl 0.25410(4) 0.30329(7) 0.06510(3) 0.03235(12) Uani 1 1 d . . .
N3 N 0.04101(12) 0.8632(2) 0.47183(7) 0.0222(3) Uani 1 1 d . . .
C4 C 0.1845(2) 0.4617(3) 0.31143(13) 0.0363(4) Uani 1 1 d . . .
H4A H 0.1299 0.3437 0.3013 0.044 Uiso 1 1 calc R . .
H4B H 0.2538 0.4008 0.3343 0.044 Uiso 1 1 calc R . .
C7 C 0.0449(2) 0.5235(3) 0.40361(11) 0.0319(4) Uani 1 1 d . . .
H7A H 0.0852 0.4468 0.4413 0.038 Uiso 1 1 calc R . .
H7B H -0.0044 0.4199 0.3784 0.038 Uiso 1 1 calc R . .
C6 C 0.14057(15) 0.9380(3) 0.42676(10) 0.0243(3) Uani 1 1 d . . .
H6A H 0.1934 1.0283 0.4546 0.029 Uiso 1 1 calc R . .
H6B H 0.1095 1.0267 0.3887 0.029 Uiso 1 1 calc R . .
C8 C -0.02946(17) 0.6994(3) 0.43324(10) 0.0281(4) Uani 1 1 d . . .
H8A H -0.0720 0.7707 0.3952 0.034 Uiso 1 1 calc R . .
H8B H -0.0875 0.6364 0.4650 0.034 Uiso 1 1 calc R . .
C10 C -0.03628(18) 1.0490(3) 0.48718(11) 0.0295(4) Uani 1 1 d . . .
H10A H -0.1002 1.0025 0.5170 0.044 Uiso 1 1 calc R . .
H10B H -0.0678 1.1058 0.4439 0.044 Uiso 1 1 calc R . .
H10C H 0.0085 1.1604 0.5107 0.044 Uiso 1 1 calc R . .
N1 N 0.11861(16) 0.6962(3) 0.21641(8) 0.0281(3) Uani 1 1 d . . .
N2 N 0.12915(15) 0.6169(3) 0.35691(8) 0.0279(3) Uani 1 1 d . . .
C5 C 0.20904(17) 0.7523(3) 0.39637(10) 0.0282(3) Uani 1 1 d . . .
H5A H 0.2712 0.8067 0.3658 0.034 Uiso 1 1 calc R . .
H5B H 0.2455 0.6684 0.4339 0.034 Uiso 1 1 calc R . .
C9 C 0.0837(2) 0.7794(3) 0.53956(9) 0.0312(4) Uani 1 1 d . . .
H9A H 0.1270 0.8915 0.5637 0.047 Uiso 1 1 calc R . .
H9B H 0.1347 0.6567 0.5315 0.047 Uiso 1 1 calc R . .
H9C H 0.0175 0.7350 0.5679 0.047 Uiso 1 1 calc R . .
C3 C 0.21936(19) 0.5701(3) 0.24526(13) 0.0358(4) Uani 1 1 d . . .
H3A H 0.2444 0.4617 0.2111 0.043 Uiso 1 1 calc R . .
H3B H 0.2856 0.6669 0.2541 0.043 Uiso 1 1 calc R . .
C2 C 0.0281(2) 0.5650(5) 0.18380(16) 0.0491(6) Uani 1 1 d . . .
H2A H -0.0328 0.6579 0.1652 0.074 Uiso 1 1 calc R . .
H2B H -0.0055 0.4685 0.2183 0.074 Uiso 1 1 calc R . .
H2C H 0.0623 0.4812 0.1462 0.074 Uiso 1 1 calc R . .
C1 C 0.1649(3) 0.8607(5) 0.16761(15) 0.0528(6) Uani 1 1 d . . .
H1A H 0.1856 0.7926 0.1237 0.079 Uiso 1 1 calc R . .
H1B H 0.2339 0.9277 0.1877 0.079 Uiso 1 1 calc R . .
H1C H 0.1054 0.9697 0.1594 0.079 Uiso 1 1 calc R . .
H1 H 0.090(3) 0.756(4) 0.2495(18) 0.044(8) Uiso 1 1 d . . .

loop_
_atom_site_aniso_label
_atom_site_aniso_U_11
_atom_site_aniso_U_22
_atom_site_aniso_U_33
_atom_site_aniso_U_23
_atom_site_aniso_U_13
_atom_site_aniso_U_12
Cl1 0.0340(2) 0.0339(2) 0.0318(2) 0.00104(18) -0.00112(18) 0.01048(16)
Cl2 0.0336(2) 0.0327(2) 0.0308(2) -0.00621(19) 0.00158(16) -0.00531(16)
N3 0.0230(6) 0.0229(6) 0.0207(6) 0.0019(5) -0.0008(5) -0.0023(5)
C4 0.0426(11) 0.0317(9) 0.0347(10) -0.0047(8) -0.0090(9) 0.0115(7)
C7 0.0422(11) 0.0242(8) 0.0295(9) 0.0015(7) -0.0068(8) -0.0039(7)
C6 0.0248(8) 0.0255(7) 0.0225(7) 0.0007(6) 0.0013(6) -0.0057(6)
C8 0.0276(9) 0.0274(8) 0.0293(9) 0.0010(6) -0.0011(6) -0.0103(6)
C10 0.0293(9) 0.0266(8) 0.0327(10) 0.0043(6) 0.0021(7) 0.0032(6)
N1 0.0303(8) 0.0331(8) 0.0209(7) -0.0025(6) 0.0048(6) 0.0018(6)
N2 0.0328(8) 0.0274(7) 0.0235(7) -0.0019(6) -0.0022(6) 0.0035(6)
C5 0.0247(8) 0.0319(8) 0.0279(8) -0.0002(6) 0.0019(7) 0.0017(7)
C9 0.0411(11) 0.0327(9) 0.0197(7) 0.0064(6) -0.0026(7) 0.0031(8)
C3 0.0289(9) 0.0387(10) 0.0396(11) -0.0068(9) 0.0026(8) -0.0007(8)
C2 0.0314(11) 0.0598(15) 0.0559(15) -0.0232(12) 0.0026(10) -0.0119(10)
C1 0.0615(16) 0.0559(14) 0.0409(12) 0.0039(12) 0.0179(11) -0.0140(13)

loop_
_atom_type_symbol
_atom_type_description
_atom_type_scat_dispersion_real
_atom_type_scat_dispersion_imag
_atom_type_scat_source
C C 0.0033 0.0016 'International Tables Vol C Tables 4.2.6.8 and 6.1.1.4'
H H 0.0000 0.0000 'International Tables Vol C Tables 4.2.6.8 and 6.1.1.4'
N N 0.0061 0.0033 'International Tables Vol C Tables 4.2.6.8 and 6.1.1.4'
Cl Cl 0.1484 0.1585 'International Tables Vol C Tables 4.2.6.8 and 6.1.1.4'

loop_
_geom_angle_atom_site_label_1
_geom_angle_atom_site_label_2
_geom_angle_atom_site_label_3
_geom_angle
_geom_angle_site_symmetry_1
_geom_angle_site_symmetry_3
_geom_angle_publ_flag
C9 N3 C10 107.18(15) . . ?
C9 N3 C8 111.88(14) . . ?
C10 N3 C8 107.92(14) . . ?
C9 N3 C6 111.36(15) . . ?
C10 N3 C6 108.91(13) . . ?
C8 N3 C6 109.47(13) . . ?
N2 C4 C3 109.24(15) . . ?
N2 C4 H4A 109.8 . . ?
C3 C4 H4A 109.8 . . ?
N2 C4 H4B 109.8 . . ?
C3 C4 H4B 109.8 . . ?
H4A C4 H4B 108.3 . . ?
N2 C7 C8 108.77(15) . . ?
N2 C7 H7A 109.9 . . ?
C8 C7 H7A 109.9 . . ?
N2 C7 H7B 109.9 . . ?
C8 C7 H7B 109.9 . . ?
H7A C7 H7B 108.3 . . ?
N3 C6 C5 112.17(14) . . ?
N3 C6 H6A 109.2 . . ?
C5 C6 H6A 109.2 . . ?
N3 C6 H6B 109.2 . . ?
C5 C6 H6B 109.2 . . ?
H6A C6 H6B 107.9 . . ?
N3 C8 C7 112.34(16) . . ?
N3 C8 H8A 109.1 . . ?
C7 C8 H8A 109.1 . . ?
N3 C8 H8B 109.1 . . ?
C7 C8 H8B 109.1 . . ?
H8A C8 H8B 107.9 . . ?
N3 C10 H10A 109.5 . . ?
N3 C10 H10B 109.5 . . ?
H10A C10 H10B 109.5 . . ?
N3 C10 H10C 109.5 . . ?
H10A C10 H10C 109.5 . . ?
H10B C10 H10C 109.5 . . ?
C2 N1 C1 111.5(2) . . ?
C2 N1 C3 114.27(18) . . ?
C1 N1 C3 108.65(19) . . ?
C2 N1 H1 108(2) . . ?
C1 N1 H1 109(2) . . ?
C3 N1 H1 105(2) . . ?
C7 N2 C4 113.55(16) . . ?
C7 N2 C5 109.23(15) . . ?
C4 N2 C5 115.21(16) . . ?
N2 C5 C6 108.53(15) . . ?
N2 C5 H5A 110.0 . . ?
C6 C5 H5A 110.0 . . ?
N2 C5 H5B 110.0 . . ?
C6 C5 H5B 110.0 . . ?
H5A C5 H5B 108.4 . . ?
N3 C9 H9A 109.5 . . ?
N3 C9 H9B 109.5 . . ?
H9A C9 H9B 109.5 . . ?
N3 C9 H9C 109.5 . . ?
H9A C9 H9C 109.5 . . ?
H9B C9 H9C 109.5 . . ?
C4 C3 N1 110.21(17) . . ?
C4 C3 H3A 109.6 . . ?
N1 C3 H3A 109.6 . . ?
C4 C3 H3B 109.6 . . ?
N1 C3 H3B 109.6 . . ?
H3A C3 H3B 108.1 . . ?
N1 C2 H2A 109.5 . . ?
N1 C2 H2B 109.5 . . ?
H2A C2 H2B 109.5 . . ?
N1 C2 H2C 109.5 . . ?
H2A C2 H2C 109.5 . . ?
H2B C2 H2C 109.5 . . ?
N1 C1 H1A 109.5 . . ?
N1 C1 H1B 109.5 . . ?
H1A C1 H1B 109.5 . . ?
N1 C1 H1C 109.5 . . ?
H1A C1 H1C 109.5 . . ?
H1B C1 H1C 109.5 . . ?

loop_
_geom_bond_atom_site_label_1
_geom_bond_atom_site_label_2
_geom_bond_distance
_geom_bond_site_symmetry_2
_geom_bond_publ_flag
N3 C9 1.495(2) . ?
N3 C10 1.495(2) . ?
N3 C8 1.507(2) . ?
N3 C6 1.515(2) . ?
C4 N2 1.458(3) . ?
C4 C3 1.504(3) . ?
C4 H4A 0.9900 . ?
C4 H4B 0.9900 . ?
C7 N2 1.450(3) . ?
C7 C8 1.509(3) . ?
C7 H7A 0.9900 . ?
C7 H7B 0.9900 . ?
C6 C5 1.524(3) . ?
C6 H6A 0.9900 . ?
C6 H6B 0.9900 . ?
C8 H8A 0.9900 . ?
C8 H8B 0.9900 . ?
C10 H10A 0.9800 . ?
C10 H10B 0.9800 . ?
C10 H10C 0.9800 . ?
N1 C2 1.470(3) . ?
N1 C1 1.496(3) . ?
N1 C3 1.511(3) . ?
N1 H1 0.81(3) . ?
N2 C5 1.466(2) . ?
C5 H5A 0.9900 . ?
C5 H5B 0.9900 . ?
C9 H9A 0.9800 . ?
C9 H9B 0.9800 . ?
C9 H9C 0.9800 . ?
C3 H3A 0.9900 . ?
C3 H3B 0.9900 . ?
C2 H2A 0.9800 . ?
C2 H2B 0.9800 . ?
C2 H2C 0.9800 . ?
C1 H1A 0.9800 . ?
C1 H1B 0.9800 . ?
C1 H1C 0.9800 . ?

loop_
_cod_related_entry_id
_cod_related_entry_database
_cod_related_entry_code
1 ChemSpider 30652824
